data_1511663
loop_
_publ_author_name
'Yvon, K.'
'Depmeier, W.'
'Schmid, H.'
'Boutellier, R.'
'Berset, G.'

_publ_section_title
;
 Single Crystal X-ray Study of Rhombohedral Cobalt - Fluorine - OH
 -Boracite
;
_journal_name_full Ferroelectrics
_journal_page_first 13
_journal_page_last 16
_journal_paper_doi 10.1080/00150198408012708
_journal_volume 56
_journal_year 1984
_chemical_formula_sum 'B7 Co3 F O13'
_chemical_name_systematic 'Co3 B7 O13 F (O H)'
_space_group_IT_number 161
_symmetry_space_group_name_Hall 'R 3 -2"c'
_symmetry_space_group_name_H-M 'R 3 c :H'
_cell_angle_alpha 90
_cell_angle_beta 90
_cell_angle_gamma 120
_cell_formula_units_Z 6
_cell_length_a 8.5309
_cell_length_b 8.5309
_cell_length_c 21.12
_cell_volume 1331.111
_citation_journal_id_ASTM FEROA8
_cod_data_source_file boron4-x_321.cif
_cod_data_source_block B7Co3F1O13
_cod_original_formula_sum 'B7 Co3 F1 O13'
_cod_database_code 1511663

loop_
_symmetry_equiv_pos_as_xyz
x,y,z
-y,x-y,z
-x+y,-x,z
-y,-x,z+1/2
x,x-y,z+1/2
-x+y,y,z+1/2
x+2/3,y+1/3,z+1/3
-y+2/3,x-y+1/3,z+1/3
-x+y+2/3,-x+1/3,z+1/3
-y+2/3,-x+1/3,z+5/6
x+2/3,x-y+1/3,z+5/6
-x+y+2/3,y+1/3,z+5/6
x+1/3,y+2/3,z+2/3
-y+1/3,x-y+2/3,z+2/3
-x+y+1/3,-x+2/3,z+2/3
-y+1/3,-x+2/3,z+7/6
x+1/3,x-y+2/3,z+7/6
-x+y+1/3,y+2/3,z+7/6

loop_
_atom_site_label
_atom_site_type_symbol
_atom_site_fract_x
_atom_site_fract_y
_atom_site_fract_z
_atom_site_occupancy
_atom_site_U_iso_or_equiv
O4 O-2 0.1992 -0.0241 -0.0847 1 0.0
B1 B+3 0.1645 -0.1656 0.0857 1 0.0
O2 O-2 -0.1595 0.0024 0.1087 1 0.0
F1 F-1 0 0 0.2957 1 0.0
O1 O-2 0 0 -0.0082 1 0.0
B2 B+3 0.1022 -0.1023 -0.0261 1 0.0
O5 O-2 -0.3085 -0.2294 0.0246 1 0.0
B3 B+3 0 0 0.1055 1 0.0
O3 O-2 0.2925 0.2645 -0.0336 1 0.0
Co1 Co+2 0.139 0.27961 0.327 1 0.0
